data_7216148
loop_
_publ_author_name
'Rosokha, Sergiy V.'
'Stern, Charlotte L.'
'Swartz, Alan'
'Stewart, Rory'

_publ_section_title
;
 Halogen bonding of electrophilic bromocarbons with pseudohalide anions.
;
_journal_issue 25
_journal_name_full 'Physical chemistry chemical physics : PCCP'
_journal_page_first 12968
_journal_page_last 12979
_journal_paper_doi 10.1039/c4cp00976b
_journal_volume 16
_journal_year 2014
_chemical_formula_moiety 'C2 H2 Br3 N O, 2(C N S), 2(C12 H28 N)'
_chemical_formula_sum 'C28 H58 Br3 N5 O S2'
_chemical_formula_weight 784.64
_chemical_name_systematic
;
 ?
;
_space_group_crystal_system monoclinic
_space_group_IT_number 14
_space_group_name_Hall '-P 2yn'
_space_group_name_H-M_alt 'P 1 21/n 1'
_symmetry_space_group_name_Hall '-P 2yn'
_symmetry_space_group_name_H-M 'P 1 21/n 1'
_atom_sites_solution_hydrogens mixed
_audit_creation_date 2013-03-01
_audit_creation_method
;
  Olex2 1.2
  (compiled Dec  5 2012 16:17:34, GUI svn.r4385)
;
_cell_angle_alpha 90
_cell_angle_beta 98.4293(13)
_cell_angle_gamma 90
_cell_formula_units_Z 4
_cell_length_a 10.0945(3)
_cell_length_b 11.5019(4)
_cell_length_c 31.8838(11)
_cell_measurement_reflns_used 9991
_cell_measurement_temperature 100(2)
_cell_measurement_theta_max 64.61
_cell_measurement_theta_min 2.80
_cell_volume 3661.9(2)
_computing_cell_refinement 'SAINT V7.23A (Bruker, 2005)'
_computing_data_collection 'APEX2 V2.1-4 (Bruker, 2007)'
_computing_data_reduction 'Bruker SAINT'
_computing_molecular_graphics
;
O. V. Dolomanov, L. J. Bourhis, R. J. Gildea, J. A. K. Howard and H. Puschmann,
OLEX2: a complete structure solution, refinement and analysis program.
J. Appl. Cryst. (2009). 42, 339-341.
;
_computing_publication_material
;
O. V. Dolomanov, L. J. Bourhis, R. J. Gildea, J. A. K. Howard and H. Puschmann,
OLEX2: a complete structure solution, refinement and analysis program.
J. Appl. Cryst. (2009). 42, 339-341.
;
_computing_structure_refinement
;
SHELXL, G.M. Sheldrick, Beta test 
;
_computing_structure_solution 'SHELXT, G.M. Sheldrick, Beta test '
_diffrn_ambient_temperature 100.03
_diffrn_detector_area_resol_mean 8
_diffrn_measured_fraction_theta_full 0.925
_diffrn_measured_fraction_theta_max 0.984
_diffrn_measurement_device_type 'Bruker Kappa APEX CCD area detector'
_diffrn_measurement_method '\w and \f scans'
_diffrn_radiation_monochromator 'Quazar optics'
_diffrn_radiation_type CuK\a
_diffrn_radiation_wavelength 1.54178
_diffrn_reflns_av_R_equivalents 0.0228
_diffrn_reflns_av_unetI/netI 0.0234
_diffrn_reflns_Laue_measured_fraction_full 0.925
_diffrn_reflns_Laue_measured_fraction_max 0.984
_diffrn_reflns_limit_h_max 11
_diffrn_reflns_limit_h_min -11
_diffrn_reflns_limit_k_max 10
_diffrn_reflns_limit_k_min -13
_diffrn_reflns_limit_l_max 36
_diffrn_reflns_limit_l_min -37
_diffrn_reflns_number 19742
_diffrn_reflns_point_group_measured_fraction_full 0.925
_diffrn_reflns_point_group_measured_fraction_max 0.984
_diffrn_reflns_theta_full 67.679
_diffrn_reflns_theta_max 64.916
_diffrn_reflns_theta_min 2.802
_diffrn_source microsource
_diffrn_standards_number 0
_exptl_absorpt_coefficient_mu 5.359
_exptl_absorpt_correction_T_max 0.7526
_exptl_absorpt_correction_T_min 0.5762
_exptl_absorpt_correction_type multi-scan
_exptl_absorpt_process_details
;
SADABS-2008/1 (Bruker,2008) was used for absorption correction.
wR2(int) was 0.0679 before and 0.0339 after correction.
The Ratio of minimum to maximum transmission is 0.7656.
The \l/2 correction factor is 0.0000.
;
_exptl_crystal_colour colourless
_exptl_crystal_density_diffrn 1.423
_exptl_crystal_description plate
_exptl_crystal_F_000 1624
_exptl_crystal_size_max 0.528
_exptl_crystal_size_mid 0.139
_exptl_crystal_size_min 0.024
_refine_diff_density_max 1.260
_refine_diff_density_min -0.445
_refine_diff_density_rms 0.072
_refine_ls_extinction_method none
_refine_ls_goodness_of_fit_ref 1.043
_refine_ls_hydrogen_treatment mixed
_refine_ls_matrix_type full
_refine_ls_number_parameters 438
_refine_ls_number_reflns 6113
_refine_ls_number_restraints 153
_refine_ls_restrained_S_all 1.034
_refine_ls_R_factor_all 0.0301
_refine_ls_R_factor_gt 0.0288
_refine_ls_shift/su_max 0.002
_refine_ls_shift/su_mean 0.000
_refine_ls_structure_factor_coef Fsqd
_refine_ls_weighting_details
;
 w=1/[\s^2^(Fo^2^)+(0.0409P)^2^+3.9102P]
 where P=(Fo^2^+2Fc^2^)/3
;
_refine_ls_weighting_scheme calc
_refine_ls_wR_factor_gt 0.0747
_refine_ls_wR_factor_ref 0.0759
_reflns_Friedel_coverage 0.000
_reflns_number_gt 5822
_reflns_number_total 6113
_reflns_threshold_expression 'I > 2\s(I)'
_cod_data_source_file c4cp00976b2.cif
_cod_data_source_block n2516
_cod_depositor_comments 'Adding full bibliography for 7216144--7216148.cif.'
_cod_database_code 7216148
_olex2_refinement_description
;
1. Fixed Uiso
 At 1.2 times of:
  {H23C,H23D} of C23A, {H24C,H24D} of C24A, {H17A,H17B} of C17, {H18A,H18B}
  of C18, {H17C,H17D} of C17A, {H18C,H18D} of C18A, {H20A,H20B} of C20, {H21A,
  H21B} of C21, {H20C,H20D} of C20A, {H21C,H21D} of C21A, {H26A,H26B} of C26,
  {H27A,H27B} of C27, {H26C,H26D} of C26A, {H27C,H27D} of C27A, {H12A,H12B} of
  C12, {H11A,H11B} of C11, {H9A,H9B} of C9, {H8A,H8B} of C8, {H6A,H6B} of C6,
  {H5A,H5B} of C5, {H1A,H1B} of N1, {H15A,H15B} of C15, {H14A,H14B} of C14,
  {H23A,H23B} of C23, {H24A,H24B} of C24
 At 1.5 times of:
  {H16A,H16B,H16C} of C16, {H19A,H19B,H19C,H19D,H19E,H19F} of C19, {H22A,H22B,
  H22C,H22D,H22E,H22F} of C22, {H25A,H25B,H25C,H25D,H25E,H25F} of C25, {H28A,
  H28B,H28C,H28D,H28E,H28F} of C28, {H13A,H13B,H13C} of C13, {H10A,H10B,H10C}
  of C10, {H7A,H7B,H7C} of C7
2. Restrained distances
 N1-H1A - N1-H1B
 with sigma of 0.02
3. Rigid bond restraints
 C27A, C27, C26A, C26, C20A, C20, C21A, C21, C17A, C17, C18A, C18, C23A, C23,
 C24A, C24
 with sigma for 1-2 distances of 0.01 and sigma for 1-3 distances of 0.01
4. Uiso/Uaniso restraints and constraints
C27A - C27 - C26A - C26 - C20A - C20 - C21A - C21 - C17A - C17 - C18A - C18 - C23A - C23 - C24A - C24: within 1.7A with sigma of 0.01 and sigma for terminal atoms of 0.02
5. Others
 Sof(C17)=Sof(H17A)=Sof(H17B)=Sof(C18)=Sof(H18A)=Sof(H18B)=1-Sof(H17A)=1-
 Sof(H17A)=1-Sof(H17A)=1-Sof(H17A)=1-Sof(H17A)=1-Sof(H17A)=Sof(H19A)=Sof(H19B)=
 Sof(H19C)=1-Sof(H17A)=1-Sof(H17A)=1-Sof(H17A)
 Sof(C20)=Sof(H20A)=Sof(H20B)=Sof(C21)=Sof(H21A)=Sof(H21B)=1-Sof(H20A)=1-
 Sof(H20A)=1-Sof(H20A)=1-Sof(H20A)=1-Sof(H20A)=1-Sof(H20A)=Sof(H22A)=Sof(H22B)=
 Sof(H22C)=1-Sof(H20A)=1-Sof(H20A)=1-Sof(H20A)
 Sof(C23)=Sof(H23A)=Sof(H23B)=Sof(C24)=Sof(H24A)=Sof(H24B)=1-Sof(H23A)=1-
 Sof(H23A)=1-Sof(H23A)=1-Sof(H23A)=1-Sof(H23A)=1-Sof(H23A)=Sof(H25A)=Sof(H25B)=
 Sof(H25C)=1-Sof(H23A)=1-Sof(H23A)=1-Sof(H23A)
 Sof(C26)=Sof(H26A)=Sof(H26B)=Sof(C27)=Sof(H27A)=Sof(H27B)=Sof(H28A)=Sof(H28B)=
 Sof(H28C)=1-Sof(H26A)=1-Sof(H26A)=1-Sof(H26A)=1-Sof(H26A)=1-Sof(H26A)=1-
 Sof(H26A)=1-Sof(H26A)=1-Sof(H26A)=1-Sof(H26A)
6.a Secondary CH2 refined with riding coordinates:
 C5(H5A,H5B), C6(H6A,H6B), C8(H8A,H8B), C9(H9A,H9B), C11(H11A,H11B), C12(H12A,
 H12B), C14(H14A,H14B), C15(H15A,H15B), C17(H17A,H17B), C18(H18A,H18B),
 C17A(H17C,H17D), C18A(H18C,H18D), C20(H20A,H20B), C21(H21A,H21B), C20A(H20C,
 H20D), C21A(H21C,H21D), C23(H23A,H23B), C24(H24A,H24B), C23A(H23C,H23D),
 C24A(H24C,H24D), C26(H26A,H26B), C27(H27A,H27B), C26A(H26C,H26D), C27A(H27C,
 H27D)
6.b Me refined with riding coordinates:
 C19(H19A,H19B,H19C), C19(H19D,H19E,H19F), C22(H22A,H22B,H22C), C22(H22D,H22E,
 H22F), C25(H25A,H25B,H25C), C25(H25D,H25E,H25F), C28(H28A,H28B,H28C), C28(H28D,
 H28E,H28F)
6.c Idealised Me refined as rotating group:
 C7(H7A,H7B,H7C), C10(H10A,H10B,H10C), C13(H13A,H13B,H13C), C16(H16A,H16B,H16C)
;
_shelx_estimated_absorpt_t_max 0.882
_shelx_estimated_absorpt_t_min 0.164
_shelx_space_group_comment
;
The symmetry employed for this shelxl refinement is uniquely defined
by the following loop, which should always be used as a source of
symmetry information in preference to the above space-group names.
They are only intended as comments.
;
_shelxl_version_number 2012-9

loop_
_space_group_symop_operation_xyz
'x, y, z'
'-x+1/2, y+1/2, -z+1/2'
'-x, -y, -z'
'x-1/2, -y-1/2, z-1/2'

loop_
_atom_site_label
_atom_site_type_symbol
_atom_site_fract_x
_atom_site_fract_y
_atom_site_fract_z
_atom_site_U_iso_or_equiv
_atom_site_adp_type
_atom_site_occupancy
_atom_site_site_symmetry_order
_atom_site_calc_flag
_atom_site_refinement_flags_posn
_atom_site_refinement_flags_adp
_atom_site_refinement_flags_occupancy
_atom_site_disorder_assembly
_atom_site_disorder_group
Br1 Br 0.42927(2) 0.93540(2) 0.41929(2) 0.02887(9) Uani 1 1 d . . . . .
Br2 Br 0.20231(2) 1.11109(2) 0.37429(2) 0.02450(8) Uani 1 1 d . . . . .
Br3 Br 0.29601(3) 1.11829(2) 0.47348(2) 0.02666(8) Uani 1 1 d . . . . .
O1 O 0.12364(16) 0.86131(14) 0.39458(5) 0.0246(3) Uani 1 1 d . . . . .
N1 N 0.1130(2) 0.90431(19) 0.46247(8) 0.0284(5) Uani 1 1 d D . . . .
H1A H 0.061(3) 0.854(2) 0.4645(10) 0.034 Uiso 1 1 d D U . . .
H1B H 0.140(3) 0.950(2) 0.4804(9) 0.034 Uiso 1 1 d D U . . .
C1 C 0.2621(2) 1.0169(2) 0.42404(7) 0.0208(5) Uani 1 1 d . . . . .
C2 C 0.1527(2) 0.91792(18) 0.42742(7) 0.0191(5) Uani 1 1 d . . . . .
S1 S 0.34633(6) 0.29840(5) 0.55636(2) 0.02705(14) Uani 1 1 d . . . . .
N2 N 0.0656(2) 0.2920(2) 0.54018(8) 0.0363(5) Uani 1 1 d . . . . .
C3 C 0.1812(3) 0.2955(2) 0.54701(7) 0.0250(5) Uani 1 1 d . . . . .
S2 S -0.09206(7) 0.71475(6) 0.70238(2) 0.03527(16) Uani 1 1 d . . . . .
N3 N 0.1812(3) 0.7357(2) 0.69476(8) 0.0417(6) Uani 1 1 d . . . . .
C4 C 0.0676(3) 0.7270(2) 0.69745(7) 0.0268(5) Uani 1 1 d . . . . .
N4 N 0.72486(18) 0.48048(15) 0.59413(5) 0.0162(4) Uani 1 1 d . . . . .
C5 C 0.6644(2) 0.59045(19) 0.61030(7) 0.0193(4) Uani 1 1 d . . . . .
H5A H 0.7252 0.6189 0.6354 0.023 Uiso 1 1 calc R U . . .
H5B H 0.6608 0.6509 0.5881 0.023 Uiso 1 1 calc R U . . .
C6 C 0.5249(2) 0.5772(2) 0.62248(7) 0.0215(5) Uani 1 1 d . . . . .
H6A H 0.5284 0.5257 0.6475 0.026 Uiso 1 1 calc R U . . .
H6B H 0.4640 0.5419 0.5987 0.026 Uiso 1 1 calc R U . . .
C7 C 0.4730(2) 0.6972(2) 0.63278(8) 0.0286(5) Uani 1 1 d . . . . .
H7A H 0.4676 0.7471 0.6077 0.043 Uiso 1 1 calc R U . . .
H7B H 0.5343 0.7320 0.6561 0.043 Uiso 1 1 calc R U . . .
H7C H 0.3839 0.6894 0.6412 0.043 Uiso 1 1 calc R U . . .
C8 C 0.8750(2) 0.49821(19) 0.59559(7) 0.0192(4) Uani 1 1 d . . . . .
H8A H 0.9132 0.5235 0.6245 0.023 Uiso 1 1 calc R U . . .
H8B H 0.9161 0.4224 0.5903 0.023 Uiso 1 1 calc R U . . .
C9 C 0.9147(2) 0.5861(2) 0.56412(8) 0.0261(5) Uani 1 1 d . . . . .
H9A H 0.8695 0.6611 0.5675 0.031 Uiso 1 1 calc R U . . .
H9B H 0.8860 0.5580 0.5348 0.031 Uiso 1 1 calc R U . . .
C10 C 1.0658(3) 0.6034(2) 0.57152(9) 0.0322(6) Uani 1 1 d . . . . .
H10A H 1.0910 0.6587 0.5507 0.048 Uiso 1 1 calc R U . . .
H10B H 1.1103 0.5288 0.5685 0.048 Uiso 1 1 calc R U . . .
H10C H 1.0935 0.6337 0.6002 0.048 Uiso 1 1 calc R U . . .
C11 C 0.7016(2) 0.37622(18) 0.62117(7) 0.0178(4) Uani 1 1 d . . . . .
H11A H 0.7418 0.3072 0.6094 0.021 Uiso 1 1 calc R U . . .
H11B H 0.6039 0.3625 0.6185 0.021 Uiso 1 1 calc R U . . .
C12 C 0.7572(2) 0.38519(19) 0.66816(7) 0.0211(5) Uani 1 1 d . . . . .
H12A H 0.8563 0.3817 0.6722 0.025 Uiso 1 1 calc R U . . .
H12B H 0.7299 0.4597 0.6798 0.025 Uiso 1 1 calc R U . . .
C13 C 0.7012(3) 0.2834(2) 0.69061(8) 0.0314(6) Uani 1 1 d . . . . .
H13A H 0.7269 0.2102 0.6783 0.047 Uiso 1 1 calc R U . . .
H13B H 0.6033 0.2891 0.6871 0.047 Uiso 1 1 calc R U . . .
H13C H 0.7373 0.2855 0.7209 0.047 Uiso 1 1 calc R U . . .
C14 C 0.6572(2) 0.45790(19) 0.54907(6) 0.0174(4) Uani 1 1 d . . . . .
H14A H 0.5598 0.4489 0.5494 0.021 Uiso 1 1 calc R U . . .
H14B H 0.6700 0.5270 0.5316 0.021 Uiso 1 1 calc R U . . .
C15 C 0.7075(2) 0.3517(2) 0.52799(7) 0.0218(5) Uani 1 1 d . . . . .
H15A H 0.6898 0.2808 0.5439 0.026 Uiso 1 1 calc R U . . .
H15B H 0.8053 0.3579 0.5280 0.026 Uiso 1 1 calc R U . . .
C16 C 0.6357(2) 0.3437(2) 0.48253(7) 0.0247(5) Uani 1 1 d . . . . .
H16A H 0.6534 0.4143 0.4670 0.037 Uiso 1 1 calc R U . . .
H16B H 0.5391 0.3360 0.4827 0.037 Uiso 1 1 calc R U . . .
H16C H 0.6685 0.2758 0.4686 0.037 Uiso 1 1 calc R U . . .
N5 N 0.22706(19) 0.09298(16) 0.68061(6) 0.0182(4) Uani 1 1 d . . . . .
C17 C 0.2052(4) 0.2164(3) 0.66270(12) 0.0201(8) Uani 0.699(6) 1 d . U P A 1
H17A H 0.2519 0.2225 0.6376 0.024 Uiso 0.699(6) 1 calc R U P A 1
H17B H 0.1083 0.2263 0.6527 0.024 Uiso 0.699(6) 1 calc R U P A 1
C18 C 0.2510(4) 0.3168(3) 0.69216(11) 0.0247(9) Uani 0.699(6) 1 d . U P A 1
H18A H 0.2097 0.3104 0.7184 0.030 Uiso 0.699(6) 1 calc R U P A 1
H18B H 0.3495 0.3140 0.7001 0.030 Uiso 0.699(6) 1 calc R U P A 1
C17A C 0.2588(8) 0.2155(7) 0.6872(3) 0.0191(17) Uani 0.301(6) 1 d . U P A 2
H17C H 0.3452 0.2303 0.6770 0.023 Uiso 0.301(6) 1 calc R U P A 2
H17D H 0.2728 0.2302 0.7181 0.023 Uiso 0.301(6) 1 calc R U P A 2
C18A C 0.1589(8) 0.3039(7) 0.6666(3) 0.0249(19) Uani 0.301(6) 1 d . U P A 2
H18C H 0.0764 0.2988 0.6799 0.030 Uiso 0.301(6) 1 calc R U P A 2
H18D H 0.1349 0.2845 0.6362 0.030 Uiso 0.301(6) 1 calc R U P A 2
C19 C 0.2115(3) 0.4284(2) 0.67056(9) 0.0334(6) Uani 1 1 d . . . . .
H19A H 0.2527 0.4344 0.6447 0.050 Uiso 0.699(6) 1 calc R U P A 1
H19B H 0.2418 0.4932 0.6895 0.050 Uiso 0.699(6) 1 calc R U P A 1
H19C H 0.1138 0.4313 0.6632 0.050 Uiso 0.699(6) 1 calc R U P A 1
H19D H 0.2333 0.4490 0.7006 0.050 Uiso 0.301(6) 1 calc R U P A 2
H19E H 0.1428 0.4815 0.6567 0.050 Uiso 0.301(6) 1 calc R U P A 2
H19F H 0.2921 0.4346 0.6569 0.050 Uiso 0.301(6) 1 calc R U P A 2
C20 C 0.3797(3) 0.0787(3) 0.69453(10) 0.0207(9) Uani 0.695(6) 1 d . U P A 1
H20A H 0.4262 0.0970 0.6701 0.025 Uiso 0.695(6) 1 calc R U P A 1
H20B H 0.4092 0.1365 0.7170 0.025 Uiso 0.695(6) 1 calc R U P A 1
C21 C 0.4235(4) -0.0414(4) 0.71101(14) 0.0298(10) Uani 0.695(6) 1 d . U P A 1
H21A H 0.3872 -0.0560 0.7378 0.036 Uiso 0.695(6) 1 calc R U P A 1
H21B H 0.3852 -0.1005 0.6901 0.036 Uiso 0.695(6) 1 calc R U P A 1
C20A C 0.3242(8) 0.0120(7) 0.7057(2) 0.0198(18) Uani 0.305(6) 1 d . U P A 2
H20C H 0.2859 -0.0674 0.7034 0.024 Uiso 0.305(6) 1 calc R U P A 2
H20D H 0.3337 0.0350 0.7359 0.024 Uiso 0.305(6) 1 calc R U P A 2
C21A C 0.4617(8) 0.0080(8) 0.6926(3) 0.0250(19) Uani 0.305(6) 1 d . U P A 2
H21C H 0.4520 -0.0261 0.6638 0.030 Uiso 0.305(6) 1 calc R U P A 2
H21D H 0.4920 0.0893 0.6901 0.030 Uiso 0.305(6) 1 calc R U P A 2
C22 C 0.5686(3) -0.0544(3) 0.71871(10) 0.0423(7) Uani 1 1 d . . . . .
H22A H 0.6048 -0.0420 0.6922 0.064 Uiso 0.695(6) 1 calc R U P A 1
H22B H 0.5915 -0.1329 0.7293 0.064 Uiso 0.695(6) 1 calc R U P A 1
H22C H 0.6070 0.0030 0.7398 0.064 Uiso 0.695(6) 1 calc R U P A 1
H22D H 0.5837 -0.0200 0.7471 0.064 Uiso 0.305(6) 1 calc R U P A 2
H22E H 0.6509 -0.0490 0.7059 0.064 Uiso 0.305(6) 1 calc R U P A 2
H22F H 0.5432 -0.1362 0.7207 0.064 Uiso 0.305(6) 1 calc R U P A 2
C23 C 0.1597(3) 0.0768(3) 0.71979(10) 0.0188(9) Uani 0.685(6) 1 d . U P A 1
H23A H 0.1681 -0.0058 0.7285 0.023 Uiso 0.685(6) 1 calc R U P A 1
H23B H 0.2084 0.1238 0.7431 0.023 Uiso 0.685(6) 1 calc R U P A 1
C24 C 0.0130(4) 0.1101(3) 0.71437(14) 0.0244(9) Uani 0.685(6) 1 d . U P A 1
H24A H -0.0337 0.0776 0.6875 0.029 Uiso 0.685(6) 1 calc R U P A 1
H24B H 0.0043 0.1958 0.7131 0.029 Uiso 0.685(6) 1 calc R U P A 1
C23A C 0.0822(7) 0.0614(6) 0.6919(2) 0.0208(18) Uani 0.315(6) 1 d . U P A 2
H23C H 0.0133 0.0984 0.6707 0.025 Uiso 0.315(6) 1 calc R U P A 2
H23D H 0.0693 -0.0238 0.6897 0.025 Uiso 0.315(6) 1 calc R U P A 2
C24A C 0.0618(10) 0.1005(8) 0.7357(3) 0.0293(19) Uani 0.315(6) 1 d . U P A 2
H24C H 0.1407 0.0751 0.7557 0.035 Uiso 0.315(6) 1 calc R U P A 2
H24D H 0.0616 0.1866 0.7359 0.035 Uiso 0.315(6) 1 calc R U P A 2
C25 C -0.0512(3) 0.0636(3) 0.75153(9) 0.0413(7) Uani 1 1 d . . . . .
H25A H -0.1317 0.0191 0.7407 0.062 Uiso 0.685(6) 1 calc R U P A 1
H25B H -0.0756 0.1288 0.7686 0.062 Uiso 0.685(6) 1 calc R U P A 1
H25C H 0.0126 0.0130 0.7691 0.062 Uiso 0.685(6) 1 calc R U P A 1
H25D H -0.1215 0.0444 0.7280 0.062 Uiso 0.315(6) 1 calc R U P A 2
H25E H -0.0827 0.1256 0.7687 0.062 Uiso 0.315(6) 1 calc R U P A 2
H25F H -0.0295 -0.0055 0.7692 0.062 Uiso 0.315(6) 1 calc R U P A 2
C26 C 0.1740(3) 0.0073(3) 0.64733(11) 0.0198(9) Uani 0.689(6) 1 d . U P A 1
H26A H 0.0800 0.0280 0.6365 0.024 Uiso 0.689(6) 1 calc R U P A 1
H26B H 0.1733 -0.0703 0.6607 0.024 Uiso 0.689(6) 1 calc R U P A 1
C27 C 0.2500(4) -0.0017(3) 0.61001(11) 0.0292(10) Uani 0.689(6) 1 d . U P A 1
H27A H 0.2552 0.0763 0.5972 0.035 Uiso 0.689(6) 1 calc R U P A 1
H27B H 0.3426 -0.0277 0.6202 0.035 Uiso 0.689(6) 1 calc R U P A 1
C28 C 0.1867(3) -0.0847(3) 0.57642(10) 0.0431(7) Uani 1 1 d . . . . .
H28A H 0.1824 -0.1625 0.5887 0.065 Uiso 0.689(6) 1 calc R U P A 1
H28B H 0.2405 -0.0875 0.5532 0.065 Uiso 0.689(6) 1 calc R U P A 1
H28C H 0.0959 -0.0582 0.5655 0.065 Uiso 0.689(6) 1 calc R U P A 1
H28D H 0.1190 -0.0371 0.5592 0.065 Uiso 0.311(6) 1 calc R U P A 2
H28E H 0.1664 -0.1672 0.5711 0.065 Uiso 0.311(6) 1 calc R U P A 2
H28F H 0.2753 -0.0671 0.5689 0.065 Uiso 0.311(6) 1 calc R U P A 2
C26A C 0.2145(8) 0.0633(7) 0.6319(2) 0.0177(17) Uani 0.311(6) 1 d . U P A 2
H26C H 0.1426 0.1127 0.6168 0.021 Uiso 0.311(6) 1 calc R U P A 2
H26D H 0.2992 0.0870 0.6221 0.021 Uiso 0.311(6) 1 calc R U P A 2
C27A C 0.1858(8) -0.0611(7) 0.6180(2) 0.0210(18) Uani 0.311(6) 1 d . U P A 2
H27C H 0.2528 -0.1118 0.6348 0.025 Uiso 0.311(6) 1 calc R U P A 2
H27D H 0.0969 -0.0827 0.6251 0.025 Uiso 0.311(6) 1 calc R U P A 2

loop_
_atom_site_aniso_label
_atom_site_aniso_U_11
_atom_site_aniso_U_22
_atom_site_aniso_U_33
_atom_site_aniso_U_23
_atom_site_aniso_U_13
_atom_site_aniso_U_12
Br1 0.02251(14) 0.02906(15) 0.03455(15) -0.00427(10) 0.00261(10) -0.00104(10)
Br2 0.03376(15) 0.01769(14) 0.02000(13) 0.00251(9) -0.00297(10) -0.00447(9)
Br3 0.03709(16) 0.01887(14) 0.02151(14) -0.00450(9) -0.00411(10) 0.00051(10)
O1 0.0277(8) 0.0201(8) 0.0248(9) 0.0006(7) -0.0003(7) -0.0011(7)
N1 0.0269(11) 0.0206(11) 0.0374(13) -0.0034(9) 0.0037(9) -0.0009(9)
C1 0.0263(11) 0.0172(11) 0.0178(11) -0.0009(9) -0.0002(9) 0.0022(9)
C2 0.0262(11) 0.0064(9) 0.0188(11) -0.0047(9) -0.0164(9) 0.0107(8)
S1 0.0228(3) 0.0255(3) 0.0328(3) -0.0028(2) 0.0039(2) -0.0036(2)
N2 0.0261(12) 0.0402(13) 0.0434(13) 0.0081(10) 0.0073(10) -0.0009(10)
C3 0.0357(15) 0.0170(11) 0.0232(12) 0.0026(9) 0.0076(10) -0.0021(10)
S2 0.0394(4) 0.0414(4) 0.0242(3) 0.0069(3) 0.0016(3) -0.0012(3)
N3 0.0426(15) 0.0298(13) 0.0501(15) 0.0134(11) -0.0021(11) 0.0001(11)
C4 0.0454(16) 0.0127(11) 0.0195(11) 0.0034(9) -0.0049(10) -0.0013(10)
N4 0.0205(9) 0.0125(9) 0.0153(9) -0.0001(7) 0.0018(7) 0.0010(7)
C5 0.0254(11) 0.0127(10) 0.0191(11) -0.0026(9) 0.0014(9) 0.0028(9)
C6 0.0240(11) 0.0212(12) 0.0189(11) -0.0041(9) 0.0014(9) 0.0019(9)
C7 0.0295(13) 0.0266(13) 0.0297(13) -0.0061(10) 0.0044(10) 0.0070(10)
C8 0.0181(10) 0.0176(11) 0.0215(11) 0.0016(9) 0.0009(8) -0.0004(9)
C9 0.0254(12) 0.0248(12) 0.0290(13) 0.0066(10) 0.0070(10) 0.0002(10)
C10 0.0296(13) 0.0297(14) 0.0382(15) 0.0045(11) 0.0080(11) -0.0085(11)
C11 0.0224(11) 0.0131(10) 0.0176(11) 0.0010(8) 0.0022(9) -0.0015(8)
C12 0.0252(12) 0.0200(12) 0.0172(11) 0.0019(9) -0.0005(9) -0.0009(9)
C13 0.0412(14) 0.0329(14) 0.0196(12) 0.0053(10) 0.0023(10) -0.0084(11)
C14 0.0212(11) 0.0157(10) 0.0145(10) 0.0008(8) -0.0001(8) 0.0026(8)
C15 0.0263(12) 0.0208(12) 0.0173(11) -0.0017(9) 0.0002(9) 0.0066(9)
C16 0.0270(12) 0.0264(13) 0.0199(11) -0.0048(10) 0.0005(9) 0.0074(10)
N5 0.0225(10) 0.0169(9) 0.0149(9) 0.0017(7) 0.0015(7) 0.0015(8)
C17 0.0250(17) 0.0164(17) 0.0186(19) 0.0019(14) 0.0025(15) 0.0009(13)
C18 0.0339(18) 0.0169(18) 0.0224(17) -0.0020(13) 0.0006(14) -0.0003(14)
C17A 0.022(3) 0.018(4) 0.018(4) -0.003(3) 0.003(3) -0.005(3)
C18A 0.030(4) 0.018(4) 0.025(3) -0.003(3) -0.002(3) 0.000(3)
C19 0.0445(15) 0.0192(13) 0.0350(14) -0.0024(11) 0.0010(12) -0.0012(11)
C20 0.0208(17) 0.0199(18) 0.0205(16) -0.0008(14) 0.0001(13) -0.0008(15)
C21 0.0288(19) 0.024(2) 0.035(2) 0.0040(17) -0.0005(16) 0.0036(16)
C20A 0.026(4) 0.016(3) 0.016(3) 0.006(3) -0.003(3) 0.004(3)
C21A 0.024(4) 0.025(4) 0.024(3) 0.005(3) -0.001(3) 0.003(3)
C22 0.0427(16) 0.0390(16) 0.0393(15) -0.0152(13) -0.0145(12) 0.0154(13)
C23 0.0263(18) 0.0184(16) 0.0117(16) 0.0012(12) 0.0024(14) -0.0013(13)
C24 0.028(2) 0.029(2) 0.016(2) 0.0024(15) 0.0026(16) 0.0015(15)
C23A 0.020(3) 0.022(3) 0.020(3) 0.005(3) 0.002(3) -0.006(3)
C24A 0.033(4) 0.034(4) 0.021(4) -0.002(3) 0.004(3) -0.004(3)
C25 0.0401(16) 0.0515(19) 0.0358(15) 0.0159(13) 0.0172(12) 0.0110(13)
C26 0.0245(16) 0.0150(17) 0.0189(17) -0.0009(14) -0.0003(13) -0.0022(14)
C27 0.044(2) 0.0208(19) 0.0236(18) -0.0057(15) 0.0085(16) -0.0025(18)
C28 0.0398(16) 0.0436(16) 0.0421(17) -0.0228(14) -0.0066(13) 0.0113(13)
C26A 0.023(3) 0.019(4) 0.011(3) 0.001(3) 0.000(3) 0.001(3)
C27A 0.025(3) 0.019(4) 0.019(3) -0.003(3) 0.004(3) 0.000(3)

loop_
_atom_type_symbol
_atom_type_description
_atom_type_scat_dispersion_real
_atom_type_scat_dispersion_imag
_atom_type_scat_source
C C 0.0181 0.0091 'International Tables Vol C Tables 4.2.6.8 and 6.1.1.4'
H H 0.0000 0.0000 'International Tables Vol C Tables 4.2.6.8 and 6.1.1.4'
Br Br -0.6763 1.2805 'International Tables Vol C Tables 4.2.6.8 and 6.1.1.4'
N N 0.0311 0.0180 'International Tables Vol C Tables 4.2.6.8 and 6.1.1.4'
O O 0.0492 0.0322 'International Tables Vol C Tables 4.2.6.8 and 6.1.1.4'
S S 0.3331 0.5567 'International Tables Vol C Tables 4.2.6.8 and 6.1.1.4'

loop_
_geom_angle_atom_site_label_1
_geom_angle_atom_site_label_2
_geom_angle_atom_site_label_3
_geom_angle
H1A N1 H1B 126(3)
C2 N1 H1A 118(2)
C2 N1 H1B 116(2)
Br2 C1 Br1 111.88(11)
Br2 C1 Br3 108.85(11)
Br3 C1 Br1 107.35(10)
C2 C1 Br1 106.04(14)
C2 C1 Br2 108.45(13)
C2 C1 Br3 114.32(14)
O1 C2 N1 128.7(2)
O1 C2 C1 113.5(2)
N1 C2 C1 117.62(19)
N2 C3 S1 179.0(3)
N3 C4 S2 178.8(2)
C8 N4 C5 108.92(16)
C11 N4 C5 111.12(16)
C11 N4 C8 108.98(16)
C11 N4 C14 108.48(16)
C14 N4 C5 108.31(16)
C14 N4 C8 111.03(16)
N4 C5 H5A 108.3
N4 C5 H5B 108.3
H5A C5 H5B 107.4
C6 C5 N4 115.74(18)
C6 C5 H5A 108.3
C6 C5 H5B 108.3
C5 C6 H6A 109.9
C5 C6 H6B 109.9
C5 C6 C7 108.89(19)
H6A C6 H6B 108.3
C7 C6 H6A 109.9
C7 C6 H6B 109.9
C6 C7 H7A 109.5
C6 C7 H7B 109.5
C6 C7 H7C 109.5
H7A C7 H7B 109.5
H7A C7 H7C 109.5
H7B C7 H7C 109.5
N4 C8 H8A 108.5
N4 C8 H8B 108.5
H8A C8 H8B 107.5
C9 C8 N4 115.25(18)
C9 C8 H8A 108.5
C9 C8 H8B 108.5
C8 C9 H9A 109.7
C8 C9 H9B 109.7
C8 C9 C10 109.9(2)
H9A C9 H9B 108.2
C10 C9 H9A 109.7
C10 C9 H9B 109.7
C9 C10 H10A 109.5
C9 C10 H10B 109.5
C9 C10 H10C 109.5
H10A C10 H10B 109.5
H10A C10 H10C 109.5
H10B C10 H10C 109.5
N4 C11 H11A 108.3
N4 C11 H11B 108.3
N4 C11 C12 116.10(17)
H11A C11 H11B 107.4
C12 C11 H11A 108.3
C12 C11 H11B 108.3
C11 C12 H12A 110.2
C11 C12 H12B 110.2
H12A C12 H12B 108.5
C13 C12 C11 107.51(18)
C13 C12 H12A 110.2
C13 C12 H12B 110.2
C12 C13 H13A 109.5
C12 C13 H13B 109.5
C12 C13 H13C 109.5
H13A C13 H13B 109.5
H13A C13 H13C 109.5
H13B C13 H13C 109.5
N4 C14 H14A 108.5
N4 C14 H14B 108.5
H14A C14 H14B 107.5
C15 C14 N4 115.03(17)
C15 C14 H14A 108.5
C15 C14 H14B 108.5
C14 C15 H15A 109.9
C14 C15 H15B 109.9
C14 C15 C16 109.05(18)
H15A C15 H15B 108.3
C16 C15 H15A 109.9
C16 C15 H15B 109.9
C15 C16 H16A 109.5
C15 C16 H16B 109.5
C15 C16 H16C 109.5
H16A C16 H16B 109.5
H16A C16 H16C 109.5
H16B C16 H16C 109.5
C17 N5 C20 106.7(2)
C17A N5 C20A 114.4(5)
C17A N5 C23A 112.2(4)
C17A N5 C26A 109.6(5)
C20A N5 C23A 106.7(4)
C20A N5 C26A 110.1(4)
C23 N5 C17 111.2(2)
C23 N5 C20 107.3(2)
C26 N5 C17 109.3(2)
C26 N5 C20 111.9(2)
C26 N5 C23 110.3(2)
C26A N5 C23A 103.2(4)
N5 C17 H17A 108.0
N5 C17 H17B 108.0
H17A C17 H17B 107.2
C18 C17 N5 117.4(3)
C18 C17 H17A 108.0
C18 C17 H17B 108.0
C17 C18 H18A 109.8
C17 C18 H18B 109.8
H18A C18 H18B 108.2
C19 C18 C17 109.5(3)
C19 C18 H18A 109.8
C19 C18 H18B 109.8
N5 C17A H17C 107.8
N5 C17A H17D 107.8
N5 C17A C18A 118.1(7)
H17C C17A H17D 107.1
C18A C17A H17C 107.8
C18A C17A H17D 107.8
C17A C18A H18C 108.9
C17A C18A H18D 108.9
C17A C18A C19 113.2(6)
H18C C18A H18D 107.8
C19 C18A H18C 108.9
C19 C18A H18D 108.9
C18 C19 H19A 109.5
C18 C19 H19B 109.5
C18 C19 H19C 109.5
C18A C19 H19D 109.5
C18A C19 H19E 109.5
C18A C19 H19F 109.5
H19A C19 H19B 109.5
H19A C19 H19C 109.5
H19B C19 H19C 109.5
H19D C19 H19E 109.5
H19D C19 H19F 109.5
H19E C19 H19F 109.5
N5 C20 H20A 108.5
N5 C20 H20B 108.5
H20A C20 H20B 107.5
C21 C20 N5 114.9(3)
C21 C20 H20A 108.5
C21 C20 H20B 108.5
C20 C21 H21A 109.1
C20 C21 H21B 109.1
H21A C21 H21B 107.8
C22 C21 C20 112.7(3)
C22 C21 H21A 109.1
C22 C21 H21B 109.1
N5 C20A H20C 108.5
N5 C20A H20D 108.5
N5 C20A C21A 115.3(6)
H20C C20A H20D 107.5
C21A C20A H20C 108.5
C21A C20A H20D 108.5
C20A C21A H21C 107.5
C20A C21A H21D 107.5
H21C C21A H21D 107.0
C22 C21A C20A 119.4(7)
C22 C21A H21C 107.5
C22 C21A H21D 107.5
C21 C22 H22A 109.5
C21 C22 H22B 109.5
C21 C22 H22C 109.5
C21A C22 H22D 109.5
C21A C22 H22E 109.5
C21A C22 H22F 109.5
H22A C22 H22B 109.5
H22A C22 H22C 109.5
H22B C22 H22C 109.5
H22D C22 H22E 109.5
H22D C22 H22F 109.5
H22E C22 H22F 109.5
N5 C23 H23A 108.5
N5 C23 H23B 108.5
H23A C23 H23B 107.5
C24 C23 N5 115.0(3)
C24 C23 H23A 108.5
C24 C23 H23B 108.5
C23 C24 H24A 109.7
C23 C24 H24B 109.7
C23 C24 C25 110.0(3)
H24A C24 H24B 108.2
C25 C24 H24A 109.7
C25 C24 H24B 109.7
N5 C23A H23C 108.9
N5 C23A H23D 108.9
H23C C23A H23D 107.8
C24A C23A N5 113.2(6)
C24A C23A H23C 108.9
C24A C23A H23D 108.9
C23A C24A H24C 107.7
C23A C24A H24D 107.7
H24C C24A H24D 107.1
C25 C24A C23A 118.6(8)
C25 C24A H24C 107.7
C25 C24A H24D 107.7
C24 C25 H25A 109.5
C24 C25 H25B 109.5
C24 C25 H25C 109.5
C24A C25 H25D 109.5
C24A C25 H25E 109.5
C24A C25 H25F 109.5
H25A C25 H25B 109.5
H25A C25 H25C 109.5
H25B C25 H25C 109.5
H25D C25 H25E 109.5
H25D C25 H25F 109.5
H25E C25 H25F 109.5
N5 C26 H26A 108.3
N5 C26 H26B 108.3
N5 C26 C27 115.8(3)
H26A C26 H26B 107.4
C27 C26 H26A 108.3
C27 C26 H26B 108.3
C26 C27 H27A 109.0
C26 C27 H27B 109.0
H27A C27 H27B 107.8
C28 C27 C26 113.1(3)
C28 C27 H27A 109.0
C28 C27 H27B 109.0
C27 C28 H28A 109.5
C27 C28 H28B 109.5
C27 C28 H28C 109.5
H28A C28 H28B 109.5
H28A C28 H28C 109.5
H28B C28 H28C 109.5
H28D C28 H28E 109.5
H28D C28 H28F 109.5
H28E C28 H28F 109.5
C27A C28 H28D 109.5
C27A C28 H28E 109.5
C27A C28 H28F 109.5
N5 C26A H26C 107.7
N5 C26A H26D 107.7
H26C C26A H26D 107.1
C27A C26A N5 118.6(6)
C27A C26A H26C 107.7
C27A C26A H26D 107.7
C28 C27A C26A 116.7(7)
C28 C27A H27C 108.1
C28 C27A H27D 108.1
C26A C27A H27C 108.1
C26A C27A H27D 108.1
H27C C27A H27D 107.3

loop_
_geom_bond_atom_site_label_1
_geom_bond_atom_site_label_2
_geom_bond_distance
Br1 C1 1.955(2)
Br2 C1 1.943(2)
Br3 C1 1.950(2)
O1 C2 1.231(3)
N1 H1A 0.79(2)
N1 H1B 0.80(2)
N1 C2 1.251(3)
C1 C2 1.601(3)
S1 C3 1.650(3)
N2 C3 1.156(3)
S2 C4 1.648(3)
N3 C4 1.166(4)
N4 C5 1.527(3)
N4 C8 1.524(3)
N4 C11 1.515(3)
N4 C14 1.520(3)
C5 H5A 0.9900
C5 H5B 0.9900
C5 C6 1.521(3)
C6 H6A 0.9900
C6 H6B 0.9900
C6 C7 1.529(3)
C7 H7A 0.9800
C7 H7B 0.9800
C7 H7C 0.9800
C8 H8A 0.9900
C8 H8B 0.9900
C8 C9 1.519(3)
C9 H9A 0.9900
C9 H9B 0.9900
C9 C10 1.522(3)
C10 H10A 0.9800
C10 H10B 0.9800
C10 H10C 0.9800
C11 H11A 0.9900
C11 H11B 0.9900
C11 C12 1.524(3)
C12 H12A 0.9900
C12 H12B 0.9900
C12 C13 1.524(3)
C13 H13A 0.9800
C13 H13B 0.9800
C13 H13C 0.9800
C14 H14A 0.9900
C14 H14B 0.9900
C14 C15 1.517(3)
C15 H15A 0.9900
C15 H15B 0.9900
C15 C16 1.525(3)
C16 H16A 0.9800
C16 H16B 0.9800
C16 H16C 0.9800
N5 C17 1.534(4)
N5 C17A 1.453(8)
N5 C20 1.549(4)
N5 C20A 1.497(7)
N5 C23 1.519(4)
N5 C23A 1.598(7)
N5 C26 1.489(4)
N5 C26A 1.576(7)
C17 H17A 0.9900
C17 H17B 0.9900
C17 C18 1.517(5)
C18 H18A 0.9900
C18 H18B 0.9900
C18 C19 1.484(4)
C17A H17C 0.9900
C17A H17D 0.9900
C17A C18A 1.512(12)
C18A H18C 0.9900
C18A H18D 0.9900
C18A C19 1.526(8)
C19 H19A 0.9800
C19 H19B 0.9800
C19 H19C 0.9800
C19 H19D 0.9800
C19 H19E 0.9800
C19 H19F 0.9800
C20 H20A 0.9900
C20 H20B 0.9900
C20 C21 1.520(5)
C21 H21A 0.9900
C21 H21B 0.9900
C21 C22 1.457(5)
C20A H20C 0.9900
C20A H20D 0.9900
C20A C21A 1.509(12)
C21A H21C 0.9900
C21A H21D 0.9900
C21A C22 1.452(8)
C22 H22A 0.9800
C22 H22B 0.9800
C22 H22C 0.9800
C22 H22D 0.9800
C22 H22E 0.9800
C22 H22F 0.9800
C23 H23A 0.9900
C23 H23B 0.9900
C23 C24 1.514(5)
C24 H24A 0.9900
C24 H24B 0.9900
C24 C25 1.528(5)
C23A H23C 0.9900
C23A H23D 0.9900
C23A C24A 1.510(12)
C24A H24C 0.9900
C24A H24D 0.9900
C24A C25 1.380(9)
C25 H25A 0.9800
C25 H25B 0.9800
C25 H25C 0.9800
C25 H25D 0.9800
C25 H25E 0.9800
C25 H25F 0.9800
C26 H26A 0.9900
C26 H26B 0.9900
C26 C27 1.511(5)
C27 H27A 0.9900
C27 H27B 0.9900
C27 C28 1.505(5)
C28 H28A 0.9800
C28 H28B 0.9800
C28 H28C 0.9800
C28 H28D 0.9800
C28 H28E 0.9800
C28 H28F 0.9800
C28 C27A 1.354(8)
C26A H26C 0.9900
C26A H26D 0.9900
C26A C27A 1.514(11)
C27A H27C 0.9900
C27A H27D 0.9900

loop_
_geom_torsion_atom_site_label_1
_geom_torsion_atom_site_label_2
_geom_torsion_atom_site_label_3
_geom_torsion_atom_site_label_4
_geom_torsion
Br1 C1 C2 O1 -68.06(19)
Br1 C1 C2 N1 108.77(19)
Br2 C1 C2 O1 52.2(2)
Br2 C1 C2 N1 -130.93(18)
Br3 C1 C2 O1 173.88(15)
Br3 C1 C2 N1 -9.3(3)
N4 C5 C6 C7 -173.29(18)
N4 C8 C9 C10 175.0(2)
N4 C11 C12 C13 169.55(19)
N4 C14 C15 C16 -177.25(18)
C5 N4 C8 C9 -68.8(2)
C5 N4 C11 C12 -58.4(2)
C5 N4 C14 C15 179.26(18)
C8 N4 C5 C6 -163.80(18)
C8 N4 C11 C12 61.6(2)
C8 N4 C14 C15 59.7(2)
C11 N4 C5 C6 -43.7(2)
C11 N4 C8 C9 169.79(19)
C11 N4 C14 C15 -60.0(2)
C14 N4 C5 C6 75.3(2)
C14 N4 C8 C9 50.4(2)
C14 N4 C11 C12 -177.40(18)
N5 C17 C18 C19 -175.3(3)
N5 C17A C18A C19 -171.9(5)
N5 C20 C21 C22 172.9(3)
N5 C20A C21A C22 171.0(5)
N5 C23 C24 C25 166.5(3)
N5 C23A C24A C25 -170.6(6)
N5 C26 C27 C28 -176.7(3)
N5 C26A C27A C28 -174.8(5)
C17 N5 C17A C18A 26.3(5)
C17 N5 C20 C21 -176.6(3)
C17 N5 C20A C21A -48.8(9)
C17 N5 C23 C24 52.4(3)
C17 N5 C23A C24A -87.2(6)
C17 N5 C26 C27 68.5(3)
C17 N5 C26A C27A -162.4(6)
C17 C18 C19 C18A 25.9(5)
C17A N5 C17 C18 -12.4(6)
C17A N5 C20 C21 158.8(4)
C17A N5 C20A C21A -68.7(7)
C17A N5 C23 C24 84.4(5)
C17A N5 C23A C24A -52.9(8)
C17A N5 C26 C27 57.8(7)
C17A N5 C26A C27A 178.2(6)
C17A C18A C19 C18 -17.0(4)
C20 N5 C17 C18 -59.7(3)
C20 N5 C17A C18A 161.1(7)
C20 N5 C20A C21A -27.9(5)
C20 N5 C23 C24 168.8(3)
C20 N5 C23A C24A 56.8(9)
C20 N5 C26 C27 -49.5(4)
C20 N5 C26A C27A 92.1(6)
C20 C21 C22 C21A -28.5(6)
C20A N5 C17 C18 -45.8(7)
C20A N5 C17A C18A -173.9(6)
C20A N5 C20 C21 15.6(5)
C20A N5 C23 C24 -161.9(4)
C20A N5 C23A C24A 73.1(7)
C20A N5 C26 C27 -87.6(4)
C20A N5 C26A C27A 51.5(8)
C20A C21A C22 C21 16.5(5)
C23 N5 C17 C18 57.1(3)
C23 N5 C17A C18A -92.2(7)
C23 N5 C20 C21 64.0(3)
C23 N5 C20A C21A -161.4(6)
C23 N5 C23A C24A 21.4(5)
C23 N5 C26 C27 -168.9(3)
C23 N5 C26A C27A -48.5(9)
C23 C24 C25 C24A 25.9(8)
C23A N5 C17 C18 99.6(4)
C23A N5 C17A C18A -52.1(8)
C23A N5 C20 C21 40.3(7)
C23A N5 C20A C21A 166.6(6)
C23A N5 C23 C24 -31.7(4)
C23A N5 C26 C27 166.6(4)
C23A N5 C26A C27A -62.1(7)
C23A C24A C25 C24 -42.4(7)
C26 N5 C17 C18 179.1(3)
C26 N5 C17A C18A 44.3(9)
C26 N5 C20 C21 -57.1(4)
C26 N5 C20A C21A 89.0(6)
C26 N5 C23 C24 -69.0(3)
C26 N5 C23A C24A 165.6(7)
C26 N5 C26A C27A -20.2(5)
C26 C27 C28 C27A -19.4(5)
C27 C28 C27A C26A 28.5(5)
C26A N5 C17 C18 -158.7(4)
C26A N5 C17A C18A 61.9(7)
C26A N5 C20 C21 -92.6(4)
C26A N5 C20A C21A 55.3(8)
C26A N5 C23 C24 -51.9(6)
C26A N5 C23A C24A -170.8(6)
C26A N5 C26 C27 28.6(5)
